data_7205305
loop_
_publ_author_name
'Cai, Bin'
'Yang, Ping'
'Dai, Jing-Wei'
'Wu, Jian-Zhong'

_publ_section_title
;
 Tuning the porosity of lanthanide MOFs with 2,5-pyrazinedicarboxylate
 and the first in situ hydrothermal carboxyl transfer
;
_journal_issue 3
_journal_name_full CrystEngComm
_journal_page_first 985
_journal_paper_doi 10.1039/c0ce00340a
_journal_volume 13
_journal_year 2011
_chemical_formula_moiety 'C9 H9 N3 O9 Tb'
_chemical_formula_sum 'C9 H9 N3 O9 Tb'
_chemical_formula_weight 462.11
_chemical_name_systematic
;
?
;
_space_group_IT_number 14
_symmetry_cell_setting monoclinic
_symmetry_space_group_name_Hall '-P 2ybc'
_symmetry_space_group_name_H-M 'P 1 21/c 1'
_atom_sites_solution_hydrogens geom
_atom_sites_solution_primary direct
_atom_sites_solution_secondary difmap
_audit_creation_method SHELXL-97
_cell_angle_alpha 90.00
_cell_angle_beta 119.371(9)
_cell_angle_gamma 90.00
_cell_formula_units_Z 4
_cell_length_a 5.9955(14)
_cell_length_b 18.987(4)
_cell_length_c 12.101(3)
_cell_measurement_reflns_used 3804
_cell_measurement_temperature 298(2)
_cell_measurement_theta_max 28.27
_cell_measurement_theta_min 2.21
_cell_volume 1200.5(5)
_computing_structure_refinement 'SHELXL-97 (Sheldrick, 2008)'
_computing_structure_solution 'SHELXS-97 (Sheldrick, 2008)'
_diffrn_ambient_temperature 298(2)
_diffrn_measured_fraction_theta_full 0.992
_diffrn_measured_fraction_theta_max 0.992
_diffrn_radiation_monochromator graphite
_diffrn_radiation_source 'fine-focus sealed tube'
_diffrn_radiation_type MoK\a
_diffrn_radiation_wavelength 0.71073
_diffrn_reflns_av_R_equivalents 0.0421
_diffrn_reflns_av_sigmaI/netI 0.0439
_diffrn_reflns_limit_h_max 7
_diffrn_reflns_limit_h_min -7
_diffrn_reflns_limit_k_max 23
_diffrn_reflns_limit_k_min -23
_diffrn_reflns_limit_l_max 12
_diffrn_reflns_limit_l_min -14
_diffrn_reflns_number 6404
_diffrn_reflns_theta_full 25.98
_diffrn_reflns_theta_max 25.98
_diffrn_reflns_theta_min 2.15
_exptl_absorpt_coefficient_mu 5.951
_exptl_absorpt_correction_T_max 0.7551
_exptl_absorpt_correction_T_min 0.4494
_exptl_absorpt_correction_type multi-scan
_exptl_absorpt_process_details 'SADABS, Bruker(2002)'
_exptl_crystal_colour colorless
_exptl_crystal_density_diffrn 2.557
_exptl_crystal_density_method 'not measured'
_exptl_crystal_description block
_exptl_crystal_F_000 884
_exptl_crystal_size_max 0.16
_exptl_crystal_size_mid 0.10
_exptl_crystal_size_min 0.05
_refine_diff_density_max 1.272
_refine_diff_density_min -1.255
_refine_diff_density_rms 0.175
_refine_ls_extinction_method none
_refine_ls_goodness_of_fit_ref 1.031
_refine_ls_hydrogen_treatment constr
_refine_ls_matrix_type full
_refine_ls_number_parameters 199
_refine_ls_number_reflns 2339
_refine_ls_number_restraints 0
_refine_ls_restrained_S_all 1.031
_refine_ls_R_factor_all 0.0324
_refine_ls_R_factor_gt 0.0281
_refine_ls_shift/su_max 0.001
_refine_ls_shift/su_mean 0.000
_refine_ls_structure_factor_coef Fsqd
_refine_ls_weighting_details 'calc w=1/[\s^2^(Fo^2^)+(0.0338P)^2^+0.6224P] where P=(Fo^2^+2Fc^2^)/3'
_refine_ls_weighting_scheme calc
_refine_ls_wR_factor_gt 0.0641
_refine_ls_wR_factor_ref 0.0660
_reflns_number_gt 2106
_reflns_number_total 2339
_reflns_threshold_expression >2sigma(I)
_cod_data_source_file C0CE00340A.TXT
_cod_data_source_block 2-Tb
_cod_original_sg_symbol_Hall '-P 2ybc '
_cod_original_sg_symbol_H-M 'P 21/c '
_cod_database_code 7205305

loop_
_symmetry_equiv_pos_as_xyz
'x, y, z'
'-x, y+1/2, -z+1/2'
'-x, -y, -z'
'x, -y-1/2, z-1/2'

loop_
_atom_site_label
_atom_site_type_symbol
_atom_site_fract_x
_atom_site_fract_y
_atom_site_fract_z
_atom_site_U_iso_or_equiv
_atom_site_adp_type
_atom_site_occupancy
_atom_site_symmetry_multiplicity
_atom_site_calc_flag
_atom_site_refinement_flags
_atom_site_disorder_assembly
_atom_site_disorder_group
Tb1 Tb 0.45599(4) 0.596988(10) 0.194796(18) 0.01307(9) Uani 1 1 d . . .
C1 C 1.0063(8) 0.5267(2) 0.2700(4) 0.0154(9) Uani 1 1 d . . .
C2 C 1.0075(8) 0.5122(2) 0.3935(4) 0.0141(9) Uani 1 1 d . . .
C3 C 0.7934(8) 0.5225(2) 0.5047(4) 0.0148(9) Uani 1 1 d . . .
H3 H 0.6526 0.5375 0.5112 0.018 Uiso 1 1 calc R . .
C4 C 0.8621(9) 0.7353(2) 0.2845(4) 0.0204(10) Uani 1 1 d . . .
C5 C 0.6027(9) 0.7723(2) 0.2133(4) 0.0186(10) Uani 1 1 d . . .
C6 C 0.5642(11) 0.8439(3) 0.2026(5) 0.0308(12) Uani 1 1 d . . .
H6 H 0.7057 0.8736 0.2374 0.037 Uiso 1 1 calc R . .
C7 C 0.1348(10) 0.8267(3) 0.0950(5) 0.0309(12) Uani 1 1 d . . .
H7 H -0.0313 0.8443 0.0544 0.037 Uiso 1 1 calc R . .
C8 C 0.1689(9) 0.7552(2) 0.1023(4) 0.0202(10) Uani 1 1 d . . .
C9 C -0.0420(9) 0.7019(2) 0.0494(4) 0.0204(10) Uani 1 1 d . . .
N1 N 0.8008(7) 0.53463(18) 0.3985(3) 0.0147(8) Uani 1 1 d . . .
N2 N 0.4041(7) 0.72873(19) 0.1625(3) 0.0170(8) Uani 1 1 d . . .
N3 N 0.3293(9) 0.8722(2) 0.1434(5) 0.0379(11) Uani 1 1 d . . .
O1 O 0.7907(6) 0.53839(16) 0.1761(3) 0.0180(7) Uani 1 1 d . . .
O2 O 1.2184(6) 0.52510(17) 0.2721(3) 0.0205(7) Uani 1 1 d . . .
O3 O 0.8478(6) 0.66911(16) 0.2901(3) 0.0231(7) Uani 1 1 d . . .
O4 O 1.0564(6) 0.77116(19) 0.3297(3) 0.0308(9) Uani 1 1 d . . .
O5 O 0.0268(6) 0.63867(16) 0.0673(3) 0.0218(7) Uani 1 1 d . . .
O6 O -0.2681(6) 0.72303(18) -0.0094(3) 0.0294(8) Uani 1 1 d . . .
O1W O 0.4382(6) 0.65546(16) 0.3750(3) 0.0242(7) Uani 1 1 d . . .
H1W H 0.5156 0.6944 0.4061 0.036 Uiso 1 1 d R . .
H2W H 0.2884 0.6675 0.3604 0.036 Uiso 1 1 d R . .
O2W O 0.4060(6) 0.62336(17) -0.0133(3) 0.0234(7) Uani 1 1 d . . .
H3W H 0.5274 0.6510 -0.0045 0.035 Uiso 1 1 d R . .
H4W H 0.2789 0.6493 -0.0623 0.035 Uiso 1 1 d R . .
O3W O 0.2780(8) 0.49439(19) 0.0648(4) 0.0425(11) Uani 1 1 d . . .
H5W H 0.2818 0.4870 -0.0037 0.064 Uiso 1 1 d R . .
H6W H 0.1994 0.4572 0.0663 0.064 Uiso 1 1 d R . .

loop_
_atom_site_aniso_label
_atom_site_aniso_U_11
_atom_site_aniso_U_22
_atom_site_aniso_U_33
_atom_site_aniso_U_23
_atom_site_aniso_U_13
_atom_site_aniso_U_12
Tb1 0.00795(14) 0.01520(13) 0.01458(14) 0.00079(8) 0.00439(10) 0.00096(8)
C1 0.015(2) 0.014(2) 0.021(2) -0.0027(18) 0.0115(19) 0.0006(18)
C2 0.010(2) 0.013(2) 0.019(2) 0.0009(17) 0.0063(18) -0.0022(18)
C3 0.008(2) 0.017(2) 0.019(2) 0.0020(17) 0.0072(18) 0.0008(18)
C4 0.018(3) 0.026(2) 0.018(2) -0.0045(19) 0.008(2) -0.004(2)
C5 0.013(2) 0.025(2) 0.017(2) -0.0006(19) 0.0063(19) -0.0032(19)
C6 0.029(3) 0.021(3) 0.036(3) -0.003(2) 0.011(2) -0.007(2)
C7 0.025(3) 0.026(3) 0.036(3) 0.007(2) 0.010(2) 0.009(2)
C8 0.016(3) 0.021(2) 0.021(2) 0.0072(19) 0.007(2) 0.006(2)
C9 0.015(2) 0.029(3) 0.018(2) 0.009(2) 0.009(2) 0.003(2)
N1 0.0111(19) 0.0152(18) 0.0199(19) 0.0007(15) 0.0092(16) -0.0003(15)
N2 0.014(2) 0.017(2) 0.0180(18) 0.0005(16) 0.0066(16) 0.0007(16)
N3 0.037(3) 0.016(2) 0.053(3) 0.003(2) 0.016(2) 0.006(2)
O1 0.0120(16) 0.0266(17) 0.0135(15) 0.0007(13) 0.0048(13) 0.0041(14)
O2 0.0111(17) 0.0297(18) 0.0230(16) 0.0029(14) 0.0102(14) -0.0011(14)
O3 0.0113(17) 0.0227(17) 0.0301(18) -0.0016(14) 0.0060(14) 0.0007(14)
O4 0.018(2) 0.039(2) 0.036(2) -0.0086(16) 0.0127(17) -0.0110(16)
O5 0.0095(17) 0.0183(17) 0.0303(18) 0.0071(14) 0.0042(14) 0.0019(13)
O6 0.0134(19) 0.036(2) 0.036(2) 0.0148(16) 0.0097(16) 0.0072(15)
O1W 0.0191(19) 0.0254(18) 0.0284(19) -0.0047(14) 0.0118(15) 0.0006(15)
O2W 0.0185(18) 0.0259(17) 0.0242(17) 0.0049(15) 0.0094(15) 0.0002(15)
O3W 0.060(3) 0.037(2) 0.053(2) -0.0280(19) 0.045(2) -0.030(2)

loop_
_atom_type_symbol
_atom_type_description
_atom_type_scat_dispersion_real
_atom_type_scat_dispersion_imag
_atom_type_scat_source
C C 0.0033 0.0016 'International Tables Vol C Tables 4.2.6.8 and 6.1.1.4'
H H 0.0000 0.0000 'International Tables Vol C Tables 4.2.6.8 and 6.1.1.4'
N N 0.0061 0.0033 'International Tables Vol C Tables 4.2.6.8 and 6.1.1.4'
O O 0.0106 0.0060 'International Tables Vol C Tables 4.2.6.8 and 6.1.1.4'
Tb Tb -0.1723 4.1537 'International Tables Vol C Tables 4.2.6.8 and 6.1.1.4'

loop_
_geom_angle_atom_site_label_1
_geom_angle_atom_site_label_2
_geom_angle_atom_site_label_3
_geom_angle
_geom_angle_site_symmetry_1
_geom_angle_site_symmetry_3
_geom_angle_publ_flag
O5 Tb1 O1 140.93(10) . . ?
O5 Tb1 O3W 81.61(13) . . ?
O1 Tb1 O3W 71.67(12) . . ?
O5 Tb1 O2W 73.59(11) . . ?
O1 Tb1 O2W 71.51(10) . . ?
O3W Tb1 O2W 72.52(12) . . ?
O5 Tb1 O3 126.49(10) . . ?
O1 Tb1 O3 69.65(10) . . ?
O3W Tb1 O3 140.66(12) . . ?
O2W Tb1 O3 88.58(11) . . ?
O5 Tb1 O2 77.83(10) . 1_455 ?
O1 Tb1 O2 116.39(11) . 1_455 ?
O3W Tb1 O2 69.23(11) . 1_455 ?
O2W Tb1 O2 134.81(11) . 1_455 ?
O3 Tb1 O2 136.58(11) . 1_455 ?
O5 Tb1 O1W 85.59(11) . . ?
O1 Tb1 O1W 133.19(10) . . ?
O3W Tb1 O1W 137.56(11) . . ?
O2W Tb1 O1W 140.82(10) . . ?
O3 Tb1 O1W 77.49(11) . . ?
O2 Tb1 O1W 68.55(10) 1_455 . ?
O5 Tb1 N2 63.98(11) . . ?
O1 Tb1 N2 119.30(11) . . ?
O3W Tb1 N2 136.08(13) . . ?
O2W Tb1 N2 72.14(11) . . ?
O3 Tb1 N2 62.54(11) . . ?
O2 Tb1 N2 123.83(11) 1_455 . ?
O1W Tb1 N2 68.92(11) . . ?
O5 Tb1 N1 149.93(10) . . ?
O1 Tb1 N1 64.21(10) . . ?
O3W Tb1 N1 98.23(13) . . ?
O2W Tb1 N1 135.31(11) . . ?
O3 Tb1 N1 71.15(11) . . ?
O2 Tb1 N1 74.15(11) 1_455 . ?
O1W Tb1 N1 74.27(11) . . ?
N2 Tb1 N1 125.31(11) . . ?
O1 C1 O2 127.3(4) . . ?
O1 C1 C2 115.4(4) . . ?
O2 C1 C2 117.3(4) . . ?
N1 C2 C3 121.5(4) . 3_766 ?
N1 C2 C1 115.4(4) . . ?
C3 C2 C1 123.1(4) 3_766 . ?
N1 C3 C2 121.2(4) . 3_766 ?
N1 C3 H3 119.4 . . ?
C2 C3 H3 119.4 3_766 . ?
O4 C4 O3 127.2(5) . . ?
O4 C4 C5 118.6(4) . . ?
O3 C4 C5 114.2(4) . . ?
N2 C5 C6 120.1(4) . . ?
N2 C5 C4 114.0(4) . . ?
C6 C5 C4 125.8(4) . . ?
N3 C6 C5 122.1(5) . . ?
N3 C6 H6 118.9 . . ?
C5 C6 H6 118.9 . . ?
N3 C7 C8 122.9(5) . . ?
N3 C7 H7 118.5 . . ?
C8 C7 H7 118.5 . . ?
N2 C8 C7 119.7(5) . . ?
N2 C8 C9 115.2(4) . . ?
C7 C8 C9 125.1(4) . . ?
O6 C9 O5 125.4(5) . . ?
O6 C9 C8 118.7(4) . . ?
O5 C9 C8 115.9(4) . . ?
C3 N1 C2 117.3(4) . . ?
C3 N1 Tb1 127.5(3) . . ?
C2 N1 Tb1 115.2(3) . . ?
C8 N2 C5 119.2(4) . . ?
C8 N2 Tb1 118.4(3) . . ?
C5 N2 Tb1 122.1(3) . . ?
C7 N3 C6 115.9(4) . . ?
C1 O1 Tb1 122.4(3) . . ?
C1 O2 Tb1 138.1(3) . 1_655 ?
C4 O3 Tb1 127.0(3) . . ?
C9 O5 Tb1 125.9(3) . . ?
Tb1 O1W H1W 121.4 . . ?
Tb1 O1W H2W 115.3 . . ?
H1W O1W H2W 98.5 . . ?
Tb1 O2W H3W 109.2 . . ?
Tb1 O2W H4W 116.7 . . ?
H3W O2W H4W 98.4 . . ?
Tb1 O3W H5W 123.8 . . ?
Tb1 O3W H6W 136.9 . . ?
H5W O3W H6W 99.4 . . ?

loop_
_geom_bond_atom_site_label_1
_geom_bond_atom_site_label_2
_geom_bond_distance
_geom_bond_site_symmetry_2
_geom_bond_publ_flag
Tb1 O5 2.394(3) . ?
Tb1 O1 2.400(3) . ?
Tb1 O3W 2.401(3) . ?
Tb1 O2W 2.438(3) . ?
Tb1 O3 2.463(3) . ?
Tb1 O2 2.465(3) 1_455 ?
Tb1 O1W 2.496(3) . ?
Tb1 N2 2.527(4) . ?
Tb1 N1 2.599(4) . ?
C1 O1 1.253(5) . ?
C1 O2 1.259(5) . ?
C1 C2 1.516(6) . ?
C2 N1 1.339(5) . ?
C2 C3 1.391(6) 3_766 ?
C3 N1 1.329(5) . ?
C3 C2 1.391(6) 3_766 ?
C3 H3 0.9300 . ?
C4 O4 1.223(5) . ?
C4 O3 1.263(5) . ?
C4 C5 1.530(7) . ?
C5 N2 1.327(6) . ?
C5 C6 1.374(6) . ?
C6 N3 1.341(7) . ?
C6 H6 0.9300 . ?
C7 N3 1.334(7) . ?
C7 C8 1.370(6) . ?
C7 H7 0.9300 . ?
C8 N2 1.328(6) . ?
C8 C9 1.496(7) . ?
C9 O6 1.249(6) . ?
C9 O5 1.254(5) . ?
O2 Tb1 2.465(3) 1_655 ?
O1W H1W 0.8549 . ?
O1W H2W 0.8572 . ?
O2W H3W 0.8605 . ?
O2W H4W 0.8548 . ?
O3W H5W 0.8522 . ?
O3W H6W 0.8534 . ?

loop_
_geom_hbond_atom_site_label_D
_geom_hbond_atom_site_label_H
_geom_hbond_atom_site_label_A
_geom_hbond_distance_DH
_geom_hbond_distance_HA
_geom_hbond_distance_DA
_geom_hbond_angle_DHA
_geom_hbond_site_symmetry_A
O3W H6W O5 0.85 2.37 3.068(5) 139.3 3_565
O3W H5W O1 0.85 1.97 2.807(5) 166.6 3_665
O2W H4W O4 0.85 2.02 2.847(5) 164.3 4_475
O2W H3W O6 0.86 1.86 2.704(5) 167.6 1_655
O1W H2W O4 0.86 2.33 3.022(5) 137.7 1_455
O1W H2W O3 0.86 2.34 3.176(4) 163.5 1_455
O1W H1W O6 0.85 1.97 2.822(5) 172.9 4_676
